data_1545817
loop_
_publ_author_name
'Mir, Niyaz A.'
'Dubey, Ritesh'
'Desiraju, Gautam R.'

_publ_section_title
;
 Four- and five-component molecular solids: crystal engineering strategies
 based on structural inequivalence
;
_journal_issue 2
_journal_name_full IUCrJ
_journal_page_first 96
_journal_page_last 101
_journal_paper_doi 10.1107/S2052252515023945
_journal_volume 3
_journal_year 2016
_chemical_formula_sum 'C75 H73 N8 O6'
_chemical_formula_weight 1182.41
_chemical_name_systematic
;
 ?
;
_space_group_crystal_system triclinic
_space_group_IT_number 2
_space_group_name_Hall '-P 1'
_space_group_name_H-M_alt 'P -1'
_symmetry_space_group_name_Hall '-P 1'
_symmetry_space_group_name_H-M 'P -1'
_atom_sites_solution_hydrogens mixed
_cell_angle_alpha 92.36(3)
_cell_angle_beta 90.29(3)
_cell_angle_gamma 93.131(19)
_cell_formula_units_Z 1
_cell_length_a 7.478(12)
_cell_length_b 8.739(14)
_cell_length_c 23.37(3)
_cell_measurement_temperature 150(2)
_cell_volume 1524(4)
_computing_structure_refinement 'SHELXL-2013 (Sheldrick, 2013)'
_diffrn_ambient_temperature 150(2)
_diffrn_measured_fraction_theta_full 0.974
_diffrn_measured_fraction_theta_max 0.961
_diffrn_measurement_device_type 'Rigaku Mercury375R (2x2 bin mode)'
_diffrn_measurement_method 'profile data from \w-scans'
_diffrn_radiation_type MoK\a
_diffrn_radiation_wavelength 0.71073
_diffrn_reflns_av_R_equivalents 0.1135
_diffrn_reflns_av_unetI/netI 0.1092
_diffrn_reflns_Laue_measured_fraction_full 0.974
_diffrn_reflns_Laue_measured_fraction_max 0.961
_diffrn_reflns_limit_h_max 9
_diffrn_reflns_limit_h_min -9
_diffrn_reflns_limit_k_max 11
_diffrn_reflns_limit_k_min -11
_diffrn_reflns_limit_l_max 30
_diffrn_reflns_limit_l_min -30
_diffrn_reflns_number 13754
_diffrn_reflns_point_group_measured_fraction_full 0.974
_diffrn_reflns_point_group_measured_fraction_max 0.961
_diffrn_reflns_theta_full 25.242
_diffrn_reflns_theta_max 27.892
_diffrn_reflns_theta_min 0.872
_diffrn_source 'Sealed Tube'
_exptl_absorpt_coefficient_mu 0.083
_exptl_absorpt_correction_T_max 1.000
_exptl_absorpt_correction_T_min 0.532
_exptl_absorpt_correction_type multi-scan
_exptl_absorpt_process_details 'Jacobson, R. (1998) Private communication'
_exptl_crystal_colour 'Pale yellow'
_exptl_crystal_density_diffrn 1.288
_exptl_crystal_description Block
_exptl_crystal_F_000 627
_exptl_crystal_size_max 0.300
_exptl_crystal_size_mid 0.300
_exptl_crystal_size_min 0.120
_refine_diff_density_max 0.552
_refine_diff_density_min -0.406
_refine_diff_density_rms 0.115
_refine_ls_extinction_coef 0.058(9)
_refine_ls_extinction_expression Fc^*^=kFc[1+0.001xFc^2^\l^3^/sin(2\q)]^-1/4^
_refine_ls_extinction_method SHELXL
_refine_ls_goodness_of_fit_ref 1.011
_refine_ls_hydrogen_treatment mixed
_refine_ls_matrix_type full
_refine_ls_number_parameters 418
_refine_ls_number_reflns 7022
_refine_ls_number_restraints 0
_refine_ls_restrained_S_all 1.011
_refine_ls_R_factor_all 0.1271
_refine_ls_R_factor_gt 0.0922
_refine_ls_shift/su_max 0.006
_refine_ls_shift/su_mean 0.000
_refine_ls_structure_factor_coef Fsqd
_refine_ls_weighting_details
;
 w=1/[\s^2^(Fo^2^)+(0.1605P)^2^]
 where P=(Fo^2^+2Fc^2^)/3
;
_refine_ls_weighting_scheme calc
_refine_ls_wR_factor_gt 0.2642
_refine_ls_wR_factor_ref 0.3001
_reflns_Friedel_coverage 0.000
_reflns_number_gt 4024
_reflns_number_total 7022
_reflns_threshold_expression 'I > 2\s(I)'
_cod_data_source_file hi5640.cif
_cod_data_source_block Form_II_MRE_TMP_DPE-I_ACR
_cod_depositor_comments
;
The following automatic conversions were performed:

'_exptl_absorpt_correction_type' value 'Multi-scan' changed to
'multi-scan' according to
/home/data/users/saulius/crontab/automatic-downloads/rss-feeds/IUCr/lib/dictionaries/cif_core.dic
dictionary named 'cif_core.dic' version 2.4.2 from 2011-04-26.

Automatic conversion script
Id: cif_fix_values 4973 2017-02-22 13:04:09Z antanas 
;
_cod_database_code 1545817
_shelx_space_group_comment
;
The symmetry employed for this shelxl refinement is uniquely defined
by the following loop, which should always be used as a source of
symmetry information in preference to the above space-group names.
They are only intended as comments.
;
_shelx_estimated_absorpt_t_min 0.976
_shelx_estimated_absorpt_t_max 0.990
_shelxl_version_number 2013-2

loop_
_space_group_symop_operation_xyz
'x, y, z'
'-x, -y, -z'

loop_
_atom_site_label
_atom_site_type_symbol
_atom_site_fract_x
_atom_site_fract_y
_atom_site_fract_z
_atom_site_U_iso_or_equiv
_atom_site_adp_type
_atom_site_occupancy
_atom_site_site_symmetry_order
_atom_site_calc_flag
_atom_site_refinement_flags_posn
_atom_site_refinement_flags_adp
_atom_site_refinement_flags_occupancy
C1 C 0.5502(3) 0.5810(3) 0.38476(9) 0.0318(5) Uani 1 1 d . . .
C2 C 0.6963(4) 0.4975(3) 0.39779(10) 0.0343(6) Uani 1 1 d . . .
C3 C 0.8632(4) 0.5291(3) 0.37337(11) 0.0418(6) Uani 1 1 d . . .
H3 H 0.9621 0.4705 0.3824 0.050 Uiso 1 1 calc R U .
C4 C 0.8825(4) 0.6461(3) 0.33613(12) 0.0462(7) Uani 1 1 d . . .
H4 H 0.9967 0.6696 0.3201 0.055 Uiso 1 1 calc R U .
C5 C 0.7411(4) 0.7296(3) 0.32160(11) 0.0435(7) Uani 1 1 d . . .
H5 H 0.7564 0.8094 0.2954 0.052 Uiso 1 1 calc R U .
C6 C 0.5733(4) 0.6958(3) 0.34586(10) 0.0358(6) Uani 1 1 d . . .
C7 C 0.3745(4) 0.5491(3) 0.41315(11) 0.0386(6) Uani 1 1 d . . .
H7A H 0.3791 0.5938 0.4523 0.058 Uiso 1 1 calc R U .
H7B H 0.3496 0.4380 0.4142 0.058 Uiso 1 1 calc R U .
H7C H 0.2796 0.5945 0.3916 0.058 Uiso 1 1 calc R U .
C8 C 0.4571(4) 0.0158(3) 0.14518(11) 0.0406(6) Uani 1 1 d . . .
C9 C 0.4496(4) -0.0837(3) 0.18974(11) 0.0404(6) Uani 1 1 d . . .
C10 C 0.5622(4) 0.1097(3) 0.25176(12) 0.0412(6) Uani 1 1 d . . .
C11 C 0.5713(4) 0.2096(3) 0.20717(12) 0.0409(6) Uani 1 1 d . . .
C12 C 0.3965(5) -0.0316(4) 0.08584(13) 0.0552(8) Uani 1 1 d . . .
H12A H 0.4153 0.0551 0.0609 0.083 Uiso 1 1 calc R U .
H12B H 0.2690 -0.0639 0.0862 0.083 Uiso 1 1 calc R U .
H12C H 0.4656 -0.1171 0.0715 0.083 Uiso 1 1 calc R U .
C13 C 0.3846(5) -0.2474(3) 0.18159(15) 0.0570(8) Uani 1 1 d . . .
H13A H 0.4104 -0.3023 0.2162 0.085 Uiso 1 1 calc R U .
H13B H 0.4455 -0.2944 0.1488 0.085 Uiso 1 1 calc R U .
H13C H 0.2551 -0.2532 0.1744 0.085 Uiso 1 1 calc R U .
C14 C 0.6179(5) 0.1587(4) 0.31122(14) 0.0591(9) Uani 1 1 d . . .
H14A H 0.5880 0.0756 0.3370 0.089 Uiso 1 1 calc R U .
H14B H 0.5550 0.2498 0.3234 0.089 Uiso 1 1 calc R U .
H14C H 0.7474 0.1829 0.3124 0.089 Uiso 1 1 calc R U .
C15 C 0.6382(5) 0.3730(3) 0.21598(16) 0.0557(8) Uani 1 1 d . . .
H15A H 0.6533 0.4195 0.1787 0.084 Uiso 1 1 calc R U .
H15B H 0.7536 0.3776 0.2362 0.084 Uiso 1 1 calc R U .
H15C H 0.5516 0.4291 0.2388 0.084 Uiso 1 1 calc R U .
C16 C 0.5885(7) 0.3940(4) 0.02995(17) 0.0764(14) Uani 1 1 d . . .
C17 C 0.4256(7) 0.4388(5) 0.04836(17) 0.0781(14) Uani 1 1 d . . .
C18 C 0.3345(6) 0.5464(4) 0.01903(16) 0.0724(13) Uani 1 1 d . . .
C19 C 0.1786(8) 0.5809(7) 0.0332(2) 0.0449(13) Uani 0.5 1 d . . P
H19A H 0.1578 0.6847 0.0213 0.067 Uiso 0.5 1 calc R U P
H19B H 0.1663 0.5768 0.0748 0.067 Uiso 0.5 1 calc R U P
H19C H 0.0907 0.5078 0.0144 0.067 Uiso 0.5 1 calc R U P
C20 C 0.9897(4) 0.0739(3) 0.42562(11) 0.0426(7) Uani 1 1 d . . .
H20 H 0.8992 0.0264 0.4012 0.051 Uiso 1 1 calc R U .
C21 C 1.1426(4) -0.0024(3) 0.43415(11) 0.0403(6) Uani 1 1 d . . .
H21 H 1.1564 -0.0999 0.4157 0.048 Uiso 1 1 calc R U .
C22 C 1.2775(4) 0.0634(3) 0.46990(10) 0.0358(6) Uani 1 1 d . . .
C23 C 1.2475(4) 0.2058(3) 0.49455(12) 0.0429(6) Uani 1 1 d . . .
H23 H 1.3350 0.2566 0.5193 0.052 Uiso 1 1 calc R U .
C24 C 1.0925(4) 0.2731(3) 0.48332(12) 0.0456(7) Uani 1 1 d . . .
H24 H 1.0765 0.3717 0.5006 0.055 Uiso 1 1 calc R U .
C25 C 1.4382(4) -0.0190(3) 0.48023(11) 0.0389(6) Uani 1 1 d . . .
C26 C -0.0613(4) -0.0830(4) 0.16475(13) 0.0469(7) Uani 1 1 d . . .
C27 C -0.1243(5) -0.2359(4) 0.15087(18) 0.0673(10) Uani 1 1 d . . .
H27 H -0.1291 -0.3098 0.1796 0.081 Uiso 1 1 calc R U .
C28 C -0.1776(6) -0.2765(6) 0.0968(2) 0.0887(16) Uani 1 1 d . . .
H28 H -0.2179 -0.3798 0.0878 0.106 Uiso 1 1 calc R U .
C29 C -0.1748(6) -0.1701(6) 0.0537(2) 0.0853(15) Uani 1 1 d . . .
H29 H -0.2108 -0.2019 0.0158 0.102 Uiso 1 1 calc R U .
C30 C -0.1218(6) -0.0248(5) 0.06557(16) 0.0725(11) Uani 1 1 d . . .
H30 H -0.1240 0.0470 0.0362 0.087 Uiso 1 1 calc R U .
C31 C -0.0621(4) 0.0254(4) 0.12115(13) 0.0510(8) Uani 1 1 d . . .
C32 C -0.0004(5) 0.1737(4) 0.13456(15) 0.0564(8) Uani 1 1 d . . .
H32 H 0.0004 0.2483 0.1061 0.068 Uiso 1 1 calc R U .
C33 C 0.0598(5) 0.2138(4) 0.18861(15) 0.0551(9) Uani 1 1 d . . .
C34 C 0.1294(6) 0.3637(4) 0.2079(2) 0.0805(14) Uani 1 1 d . . .
H34 H 0.1378 0.4444 0.1819 0.097 Uiso 1 1 calc R U .
C35 C 0.1836(6) 0.3904(6) 0.2634(3) 0.0937(18) Uani 1 1 d . . .
H35 H 0.2246 0.4911 0.2759 0.112 Uiso 1 1 calc R U .
C36 C 0.1801(6) 0.2740(8) 0.3020(2) 0.102(2) Uani 1 1 d . . .
H36 H 0.2217 0.2950 0.3401 0.123 Uiso 1 1 calc R U .
C37 C 0.1195(6) 0.1348(6) 0.28604(17) 0.0823(13) Uani 1 1 d . . .
H37 H 0.1177 0.0565 0.3130 0.099 Uiso 1 1 calc R U .
C38 C 0.0569(4) 0.0988(4) 0.22963(13) 0.0539(8) Uani 1 1 d . . .
N1 N 0.5175(3) 0.1613(3) 0.15461(10) 0.0425(6) Uani 1 1 d . . .
N2 N 0.5004(4) -0.0352(3) 0.24242(10) 0.0433(6) Uani 1 1 d . . .
N3 N -0.0040(4) -0.0464(3) 0.21761(11) 0.0542(7) Uani 1 1 d . . .
N4 N 0.9615(3) 0.2109(3) 0.44984(9) 0.0413(6) Uani 1 1 d . . .
O1 O 0.6684(3) 0.3841(2) 0.43529(7) 0.0415(5) Uani 1 1 d . . .
H1 H 0.7597 0.3325 0.4367 0.062 Uiso 1 1 calc R U .
O2 O 0.4279(3) 0.7752(2) 0.33323(8) 0.0482(5) Uani 1 1 d . . .
H2 H 0.4511 0.8301 0.3053 0.072 Uiso 1 1 calc R U .
O3 O 0.6583(6) 0.3039(5) 0.06205(18) 0.0529(10) Uiso 0.5 1 d . . P
H3A H 0.5905 0.2870 0.0899 0.079 Uiso 0.5 1 calc R U P
O4 O 0.3688(6) 0.3742(5) 0.08905(17) 0.0507(10) Uiso 0.5 1 d . . P
H4A H 0.4422 0.3110 0.0992 0.076 Uiso 0.5 1 calc R U P
H25 H 1.451(4) -0.113(4) 0.4546(13) 0.051(9) Uiso 1 1 d . . .

loop_
_atom_site_aniso_label
_atom_site_aniso_U_11
_atom_site_aniso_U_22
_atom_site_aniso_U_33
_atom_site_aniso_U_23
_atom_site_aniso_U_13
_atom_site_aniso_U_12
C1 0.0349(14) 0.0324(12) 0.0281(11) -0.0026(9) -0.0005(9) 0.0038(10)
C2 0.0386(15) 0.0358(13) 0.0293(11) 0.0010(9) -0.0006(9) 0.0082(11)
C3 0.0345(15) 0.0472(15) 0.0451(15) 0.0049(11) 0.0037(10) 0.0135(12)
C4 0.0376(16) 0.0522(17) 0.0498(16) 0.0083(12) 0.0112(11) 0.0076(13)
C5 0.0482(18) 0.0421(14) 0.0417(14) 0.0121(11) 0.0090(11) 0.0067(13)
C6 0.0370(14) 0.0380(13) 0.0332(12) 0.0017(10) 0.0002(9) 0.0076(11)
C7 0.0303(14) 0.0449(14) 0.0407(14) 0.0029(11) -0.0022(10) 0.0037(11)
C8 0.0370(15) 0.0444(15) 0.0409(14) -0.0003(11) -0.0015(10) 0.0069(12)
C9 0.0387(16) 0.0378(14) 0.0448(14) 0.0003(11) -0.0031(11) 0.0047(12)
C10 0.0405(16) 0.0379(14) 0.0456(15) 0.0004(11) -0.0081(11) 0.0067(12)
C11 0.0351(15) 0.0377(14) 0.0503(15) 0.0029(11) -0.0031(11) 0.0055(12)
C12 0.054(2) 0.071(2) 0.0413(15) -0.0035(14) -0.0055(12) 0.0080(17)
C13 0.066(2) 0.0385(15) 0.065(2) -0.0028(14) -0.0065(15) -0.0016(15)
C14 0.066(2) 0.0586(19) 0.0520(18) -0.0049(14) -0.0223(15) 0.0060(17)
C15 0.0433(19) 0.0397(16) 0.083(2) 0.0007(15) 0.0013(15) -0.0018(14)
C16 0.101(4) 0.057(2) 0.069(2) 0.0262(18) -0.041(2) -0.031(2)
C17 0.111(4) 0.058(2) 0.063(2) 0.0264(17) -0.040(2) -0.034(2)
C18 0.101(3) 0.0528(19) 0.060(2) 0.0119(15) -0.035(2) -0.030(2)
C19 0.030(3) 0.058(4) 0.047(3) 0.006(2) 0.006(2) 0.011(3)
C20 0.0398(16) 0.0498(16) 0.0388(14) 0.0028(11) -0.0093(11) 0.0081(13)
C21 0.0404(16) 0.0409(14) 0.0401(13) 0.0001(11) -0.0052(10) 0.0077(12)
C22 0.0340(14) 0.0364(13) 0.0377(13) 0.0063(10) -0.0024(10) 0.0051(11)
C23 0.0415(16) 0.0344(13) 0.0529(16) 0.0000(11) -0.0091(12) 0.0042(12)
C24 0.0463(18) 0.0353(14) 0.0562(17) 0.0051(12) -0.0040(12) 0.0099(13)
C25 0.0390(16) 0.0351(13) 0.0430(14) 0.0014(11) -0.0063(10) 0.0069(11)
C26 0.0386(17) 0.0483(16) 0.0523(17) -0.0089(13) 0.0114(12) -0.0037(13)
C27 0.060(2) 0.0534(19) 0.086(3) -0.0140(18) 0.0181(18) -0.0131(18)
C28 0.061(3) 0.086(3) 0.112(4) -0.056(3) 0.009(2) -0.018(2)
C29 0.057(3) 0.119(4) 0.077(3) -0.043(3) -0.0110(19) 0.007(3)
C30 0.061(2) 0.103(3) 0.054(2) -0.015(2) -0.0047(16) 0.023(2)
C31 0.0389(17) 0.064(2) 0.0498(17) -0.0087(14) 0.0069(12) 0.0062(15)
C32 0.053(2) 0.0532(18) 0.065(2) 0.0096(15) 0.0210(15) 0.0102(16)
C33 0.0426(19) 0.0458(16) 0.075(2) -0.0140(15) 0.0258(15) -0.0027(14)
C34 0.058(2) 0.056(2) 0.125(4) -0.023(2) 0.041(2) -0.0103(19)
C35 0.055(3) 0.083(3) 0.134(4) -0.072(3) 0.038(3) -0.020(2)
C36 0.058(3) 0.141(5) 0.099(3) -0.071(4) 0.026(2) -0.020(3)
C37 0.065(3) 0.121(4) 0.057(2) -0.037(2) 0.0155(17) -0.007(2)
C38 0.0403(17) 0.067(2) 0.0511(17) -0.0189(15) 0.0176(13) -0.0087(15)
N1 0.0429(14) 0.0413(12) 0.0445(13) 0.0082(10) 0.0014(9) 0.0073(11)
N2 0.0502(16) 0.0367(12) 0.0438(13) 0.0063(9) -0.0084(10) 0.0056(11)
N3 0.0541(17) 0.0596(16) 0.0476(14) -0.0027(12) 0.0139(11) -0.0051(14)
N4 0.0372(13) 0.0453(13) 0.0430(12) 0.0126(10) -0.0024(9) 0.0088(10)
O1 0.0412(12) 0.0454(11) 0.0401(10) 0.0130(8) 0.0046(8) 0.0120(9)
O2 0.0437(13) 0.0522(12) 0.0517(12) 0.0209(9) 0.0029(8) 0.0146(10)

loop_
_atom_type_symbol
_atom_type_description
_atom_type_scat_dispersion_real
_atom_type_scat_dispersion_imag
_atom_type_scat_source
C C 0.0033 0.0016 'International Tables Vol C Tables 4.2.6.8 and 6.1.1.4'
H H 0.0000 0.0000 'International Tables Vol C Tables 4.2.6.8 and 6.1.1.4'
N N 0.0061 0.0033 'International Tables Vol C Tables 4.2.6.8 and 6.1.1.4'
O O 0.0106 0.0060 'International Tables Vol C Tables 4.2.6.8 and 6.1.1.4'

loop_
_geom_angle_atom_site_label_1
_geom_angle_atom_site_label_2
_geom_angle_atom_site_label_3
_geom_angle
_geom_angle_site_symmetry_1
_geom_angle_site_symmetry_3
C6 C1 C2 118.2(2) . .
C6 C1 C7 121.5(2) . .
C2 C1 C7 120.3(2) . .
O1 C2 C1 116.8(2) . .
O1 C2 C3 122.0(2) . .
C1 C2 C3 121.2(3) . .
C4 C3 C2 119.0(3) . .
C4 C3 H3 120.5 . .
C2 C3 H3 120.5 . .
C5 C4 C3 121.5(3) . .
C5 C4 H4 119.3 . .
C3 C4 H4 119.3 . .
C4 C5 C6 119.1(3) . .
C4 C5 H5 120.4 . .
C6 C5 H5 120.4 . .
O2 C6 C1 117.3(2) . .
O2 C6 C5 121.8(2) . .
C1 C6 C5 120.9(2) . .
C1 C7 H7A 109.5 . .
C1 C7 H7B 109.5 . .
H7A C7 H7B 109.5 . .
C1 C7 H7C 109.5 . .
H7A C7 H7C 109.5 . .
H7B C7 H7C 109.5 . .
N1 C8 C9 120.1(3) . .
N1 C8 C12 117.3(3) . .
C9 C8 C12 122.6(3) . .
N2 C9 C8 120.5(3) . .
N2 C9 C13 117.2(3) . .
C8 C9 C13 122.3(3) . .
N2 C10 C11 120.3(3) . .
N2 C10 C14 117.6(3) . .
C11 C10 C14 122.1(3) . .
N1 C11 C10 120.1(3) . .
N1 C11 C15 118.0(3) . .
C10 C11 C15 121.9(3) . .
C8 C12 H12A 109.5 . .
C8 C12 H12B 109.5 . .
H12A C12 H12B 109.5 . .
C8 C12 H12C 109.5 . .
H12A C12 H12C 109.5 . .
H12B C12 H12C 109.5 . .
C9 C13 H13A 109.5 . .
C9 C13 H13B 109.5 . .
H13A C13 H13B 109.5 . .
C9 C13 H13C 109.5 . .
H13A C13 H13C 109.5 . .
H13B C13 H13C 109.5 . .
C10 C14 H14A 109.5 . .
C10 C14 H14B 109.5 . .
H14A C14 H14B 109.5 . .
C10 C14 H14C 109.5 . .
H14A C14 H14C 109.5 . .
H14B C14 H14C 109.5 . .
C11 C15 H15A 109.5 . .
C11 C15 H15B 109.5 . .
H15A C15 H15B 109.5 . .
C11 C15 H15C 109.5 . .
H15A C15 H15C 109.5 . .
H15B C15 H15C 109.5 . .
O3 C16 C17 113.6(5) . .
O3 C16 C18 125.8(6) . 2_665
C17 C16 C18 120.6(4) . 2_665
O4 C17 C16 114.6(4) . .
O4 C17 C18 124.6(6) . .
C16 C17 C18 120.7(4) . .
C19 C18 C16 119.7(5) . 2_665
C19 C18 C17 121.4(5) . .
C16 C18 C17 118.7(5) 2_665 .
C18 C19 H19A 109.5 . .
C18 C19 H19B 109.5 . .
H19A C19 H19B 109.5 . .
C18 C19 H19C 109.5 . .
H19A C19 H19C 109.5 . .
H19B C19 H19C 109.5 . .
N4 C20 C21 123.4(3) . .
N4 C20 H20 118.3 . .
C21 C20 H20 118.3 . .
C20 C21 C22 119.8(3) . .
C20 C21 H21 120.1 . .
C22 C21 H21 120.1 . .
C23 C22 C21 116.3(3) . .
C23 C22 C25 123.7(3) . .
C21 C22 C25 120.0(2) . .
C24 C23 C22 119.7(3) . .
C24 C23 H23 120.1 . .
C22 C23 H23 120.1 . .
N4 C24 C23 124.6(3) . .
N4 C24 H24 117.7 . .
C23 C24 H24 117.7 . .
C25 C25 C22 125.7(3) 2_856 .
C25 C25 H25 119.8(19) 2_856 .
C22 C25 H25 114.6(19) . .
N3 C26 C27 119.1(3) . .
N3 C26 C31 122.5(3) . .
C27 C26 C31 118.3(3) . .
C28 C27 C26 120.0(4) . .
C28 C27 H27 120.0 . .
C26 C27 H27 120.0 . .
C27 C28 C29 121.5(4) . .
C27 C28 H28 119.3 . .
C29 C28 H28 119.3 . .
C30 C29 C28 120.2(4) . .
C30 C29 H29 119.9 . .
C28 C29 H29 119.9 . .
C29 C30 C31 121.3(4) . .
C29 C30 H30 119.3 . .
C31 C30 H30 119.3 . .
C32 C31 C26 118.3(3) . .
C32 C31 C30 123.0(4) . .
C26 C31 C30 118.6(3) . .
C33 C32 C31 120.1(3) . .
C33 C32 H32 119.9 . .
C31 C32 H32 119.9 . .
C32 C33 C38 118.1(3) . .
C32 C33 C34 125.6(4) . .
C38 C33 C34 116.3(4) . .
C35 C34 C33 120.2(4) . .
C35 C34 H34 119.9 . .
C33 C34 H34 119.9 . .
C34 C35 C36 121.5(4) . .
C34 C35 H35 119.2 . .
C36 C35 H35 119.2 . .
C37 C36 C35 120.2(5) . .
C37 C36 H36 119.9 . .
C35 C36 H36 119.9 . .
C36 C37 C38 121.6(5) . .
C36 C37 H37 119.2 . .
C38 C37 H37 119.2 . .
N3 C38 C37 117.2(4) . .
N3 C38 C33 122.8(3) . .
C37 C38 C33 120.0(3) . .
C8 N1 C11 119.6(2) . .
C10 N2 C9 119.5(2) . .
C26 N3 C38 118.1(3) . .
C24 N4 C20 116.0(3) . .
C2 O1 H1 109.5 . .
C6 O2 H2 109.5 . .
C16 O3 H3A 109.5 . .
C17 O4 H4A 109.5 . .

loop_
_geom_bond_atom_site_label_1
_geom_bond_atom_site_label_2
_geom_bond_distance
_geom_bond_site_symmetry_2
C1 C6 1.386(4) .
C1 C2 1.386(4) .
C1 C7 1.492(4) .
C2 O1 1.358(3) .
C2 C3 1.394(4) .
C3 C4 1.373(4) .
C3 H3 0.9500 .
C4 C5 1.366(4) .
C4 H4 0.9500 .
C5 C6 1.401(4) .
C5 H5 0.9500 .
C6 O2 1.359(4) .
C7 H7A 0.9800 .
C7 H7B 0.9800 .
C7 H7C 0.9800 .
C8 N1 1.335(4) .
C8 C9 1.384(4) .
C8 C12 1.492(4) .
C9 N2 1.332(4) .
C9 C13 1.490(4) .
C10 N2 1.333(4) .
C10 C11 1.387(4) .
C10 C14 1.488(4) .
C11 N1 1.336(4) .
C11 C15 1.492(4) .
C12 H12A 0.9800 .
C12 H12B 0.9800 .
C12 H12C 0.9800 .
C13 H13A 0.9800 .
C13 H13B 0.9800 .
C13 H13C 0.9800 .
C14 H14A 0.9800 .
C14 H14B 0.9800 .
C14 H14C 0.9800 .
C15 H15A 0.9800 .
C15 H15B 0.9800 .
C15 H15C 0.9800 .
C16 O3 1.243(6) .
C16 C17 1.366(7) .
C16 C18 1.391(6) 2_665
C17 O4 1.194(6) .
C17 C18 1.392(6) .
C18 C19 1.262(7) .
C18 C16 1.392(6) 2_665
C19 H19A 0.9800 .
C19 H19B 0.9800 .
C19 H19C 0.9800 .
C20 N4 1.331(4) .
C20 C21 1.373(4) .
C20 H20 0.9500 .
C21 C22 1.391(4) .
C21 H21 0.9500 .
C22 C23 1.380(4) .
C22 C25 1.459(4) .
C23 C24 1.357(4) .
C23 H23 0.9500 .
C24 N4 1.329(4) .
C24 H24 0.9500 .
C25 C25 1.323(5) 2_856
C25 H25 1.00(3) .
C26 N3 1.327(4) .
C26 C27 1.416(5) .
C26 C31 1.420(5) .
C27 C28 1.352(6) .
C27 H27 0.9500 .
C28 C29 1.398(7) .
C28 H28 0.9500 .
C29 C30 1.327(7) .
C29 H29 0.9500 .
C30 C31 1.416(5) .
C30 H30 0.9500 .
C31 C32 1.375(5) .
C32 C33 1.365(5) .
C32 H32 0.9500 .
C33 C38 1.417(5) .
C33 C34 1.436(5) .
C34 C35 1.365(7) .
C34 H34 0.9500 .
C35 C36 1.386(8) .
C35 H35 0.9500 .
C36 C37 1.313(7) .
C36 H36 0.9500 .
C37 C38 1.414(5) .
C37 H37 0.9500 .
C38 N3 1.342(5) .
O1 H1 0.8400 .
O2 H2 0.8400 .
O3 H3A 0.8400 .
O4 H4A 0.8400 .

loop_
_geom_torsion_atom_site_label_1
_geom_torsion_atom_site_label_2
_geom_torsion_atom_site_label_3
_geom_torsion_atom_site_label_4
_geom_torsion
_geom_torsion_site_symmetry_1
_geom_torsion_site_symmetry_4
C6 C1 C2 O1 -178.9(2) . .
C7 C1 C2 O1 2.4(3) . .
C6 C1 C2 C3 1.1(4) . .
C7 C1 C2 C3 -177.6(2) . .
O1 C2 C3 C4 -179.5(2) . .
C1 C2 C3 C4 0.5(4) . .
C2 C3 C4 C5 -1.5(4) . .
C3 C4 C5 C6 0.8(4) . .
C2 C1 C6 O2 179.3(2) . .
C7 C1 C6 O2 -2.0(3) . .
C2 C1 C6 C5 -1.8(4) . .
C7 C1 C6 C5 176.9(2) . .
C4 C5 C6 O2 179.7(2) . .
C4 C5 C6 C1 0.9(4) . .
N1 C8 C9 N2 0.8(4) . .
C12 C8 C9 N2 -178.1(3) . .
N1 C8 C9 C13 -179.6(3) . .
C12 C8 C9 C13 1.5(5) . .
N2 C10 C11 N1 0.2(4) . .
C14 C10 C11 N1 -179.0(3) . .
N2 C10 C11 C15 179.4(3) . .
C14 C10 C11 C15 0.1(5) . .
O3 C16 C17 O4 -6.6(5) . .
C18 C16 C17 O4 176.3(4) 2_665 .
O3 C16 C17 C18 176.2(3) . .
C18 C16 C17 C18 -0.9(6) 2_665 .
O4 C17 C18 C19 -2.0(7) . .
C16 C17 C18 C19 175.0(4) . .
O4 C17 C18 C16 -176.0(4) . 2_665
C16 C17 C18 C16 0.9(6) . 2_665
N4 C20 C21 C22 0.3(4) . .
C20 C21 C22 C23 -0.6(4) . .
C20 C21 C22 C25 178.4(2) . .
C21 C22 C23 C24 0.2(4) . .
C25 C22 C23 C24 -178.8(3) . .
C22 C23 C24 N4 0.7(5) . .
C23 C22 C25 C25 10.3(6) . 2_856
C21 C22 C25 C25 -168.6(4) . 2_856
N3 C26 C27 C28 -177.8(3) . .
C31 C26 C27 C28 2.2(5) . .
C26 C27 C28 C29 -1.0(6) . .
C27 C28 C29 C30 -1.1(7) . .
C28 C29 C30 C31 1.9(6) . .
N3 C26 C31 C32 0.2(5) . .
C27 C26 C31 C32 -179.8(3) . .
N3 C26 C31 C30 178.6(3) . .
C27 C26 C31 C30 -1.4(4) . .
C29 C30 C31 C32 177.7(3) . .
C29 C30 C31 C26 -0.6(5) . .
C26 C31 C32 C33 0.0(5) . .
C30 C31 C32 C33 -178.2(3) . .
C31 C32 C33 C38 0.2(5) . .
C31 C32 C33 C34 179.2(3) . .
C32 C33 C34 C35 179.1(3) . .
C38 C33 C34 C35 -1.8(5) . .
C33 C34 C35 C36 2.6(6) . .
C34 C35 C36 C37 -1.8(7) . .
C35 C36 C37 C38 0.2(7) . .
C36 C37 C38 N3 -179.4(4) . .
C36 C37 C38 C33 0.5(6) . .
C32 C33 C38 N3 -0.7(5) . .
C34 C33 C38 N3 -179.8(3) . .
C32 C33 C38 C37 179.4(3) . .
C34 C33 C38 C37 0.3(5) . .
C9 C8 N1 C11 0.3(4) . .
C12 C8 N1 C11 179.3(3) . .
C10 C11 N1 C8 -0.8(4) . .
C15 C11 N1 C8 179.9(3) . .
C11 C10 N2 C9 0.9(4) . .
C14 C10 N2 C9 -179.8(3) . .
C8 C9 N2 C10 -1.4(4) . .
C13 C9 N2 C10 179.0(3) . .
C27 C26 N3 C38 179.3(3) . .
C31 C26 N3 C38 -0.7(5) . .
C37 C38 N3 C26 -179.2(3) . .
C33 C38 N3 C26 1.0(5) . .
C23 C24 N4 C20 -1.0(5) . .
C21 C20 N4 C24 0.5(4) . .
